data_4119956
loop_
_publ_author_name
'Guoying Zhang'
'Lei Yang'
'Yanyu Wang'
'Yinjun Xie'
'Hanmin Huang'

_publ_contact_author_name
;
;
_publ_section_title
;
 An Efficient Rh/O2 Catalytic System for Oxidative C-H
 Activation/Annulation: Evidence for Rh(I) to Rh(III) Oxidation by
 Molecular Oxygen
;
_journal_name_full 'Journal of the American Chemical Society'
_journal_page_first 8850
_journal_page_last 8853
_journal_paper_doi 10.1021/ja404414q
_journal_volume 135
_journal_year 2013
_chemical_formula_moiety 'C F3 O3 S, C25 H18 N'
_chemical_formula_sum 'C26 H18 F3 N O3 S'
_chemical_formula_weight 481.47
_chemical_name_systematic
;
 ? 
;
_space_group_crystal_system monoclinic
_space_group_IT_number 15
_space_group_name_Hall '-C 2yc'
_space_group_name_H-M_alt 'C 1 2/c 1'
_symmetry_space_group_name_Hall '-C 2yc'
_symmetry_space_group_name_H-M 'C 1 2/c 1'
_atom_sites_solution_hydrogens geom
_atom_sites_solution_primary direct
_atom_sites_solution_secondary difmap
_audit_creation_date 2013-05-31
_audit_creation_method
;
  Olex2 1.2
  (compiled Apr 23 2013 17:54:37, GUI svn.r4466)
;
_cell_angle_alpha 90.00
_cell_angle_beta 104.272(14)
_cell_angle_gamma 90.00
_cell_formula_units_Z 8
_cell_length_a 15.122(2)
_cell_length_b 9.2388(9)
_cell_length_c 32.256(4)
_cell_measurement_reflns_used 3387
_cell_measurement_temperature 293(2)
_cell_measurement_theta_max 22.2560
_cell_measurement_theta_min 3.8850
_cell_volume 4367.4(9)
_computing_cell_refinement
;
CrysAlisPro, Agilent Technologies,
Version 1.171.36.24 (release 03-12-2012 CrysAlis171 .NET)
(compiled Dec  3 2012,18:21:49)
;
_computing_data_collection
;
CrysAlisPro, Agilent Technologies,
Version 1.171.36.24 (release 03-12-2012 CrysAlis171 .NET)
(compiled Dec  3 2012,18:21:49)
;
_computing_data_reduction
;
CrysAlisPro, Agilent Technologies,
Version 1.171.36.24 (release 03-12-2012 CrysAlis171 .NET)
(compiled Dec  3 2012,18:21:49)
;
_computing_molecular_graphics
;
O. V. Dolomanov, L. J. Bourhis, R. J. Gildea, J. A. K. Howard and H. Puschmann,
OLEX2: a complete structure solution, refinement and analysis program.
J. Appl. Cryst. (2009). 42, 339-341.
;
_computing_publication_material
;
O. V. Dolomanov, L. J. Bourhis, R. J. Gildea, J. A. K. Howard and H. Puschmann,
OLEX2: a complete structure solution, refinement and analysis program.
J. Appl. Cryst. (2009). 42, 339-341.
;
_computing_structure_refinement
;
SHELXL, G.M. Sheldrick, Acta Cryst.
(2008). A64, 112-122
;
_computing_structure_solution 'SHELXS-97 (Sheldrick, 1990)'
_diffrn_ambient_temperature 293(2)
_diffrn_detector_area_resol_mean 16.0733
_diffrn_measured_fraction_theta_full 0.9971
_diffrn_measured_fraction_theta_max 0.9241
_diffrn_measurement_details
;
  1 omega  -87.00  -60.00   1.0000   20.0000
omega____ theta____ kappa____ phi______ frames
    -      -19.3700  178.0000   60.0000 27

  2 omega   -3.00   27.00   1.0000   20.0000
omega____ theta____ kappa____ phi______ frames
    -      -19.3700  -99.0000   90.0000 30

  3 omega  -48.00   54.00   1.0000   20.0000
omega____ theta____ kappa____ phi______ frames
    -      -19.3700   77.0000    0.0000 102

  4 omega    2.00   83.00   1.0000   20.0000
omega____ theta____ kappa____ phi______ frames
    -       22.6512   57.0000  120.0000 81

  5 omega    9.00   93.00   1.0000   20.0000
omega____ theta____ kappa____ phi______ frames
    -       22.6512   57.0000  -30.0000 84

  6 omega  -15.00   40.00   1.0000   20.0000
omega____ theta____ kappa____ phi______ frames
    -       22.6512  -77.0000  150.0000 55

  7 omega   -3.00   88.00   1.0000   20.0000
omega____ theta____ kappa____ phi______ frames
    -       22.6512   57.0000  -90.0000 91

  8 omega  -26.00    1.00   1.0000   20.0000
omega____ theta____ kappa____ phi______ frames
    -      -19.3700  -77.0000    0.0000 27

  9 omega   68.00   93.00   1.0000   20.0000
omega____ theta____ kappa____ phi______ frames
    -       22.8075   57.0000  120.0000 25

 10 omega  -37.00  -12.00   1.0000   20.0000
omega____ theta____ kappa____ phi______ frames
    -       22.8075  -38.0000 -180.0000 25
;
_diffrn_measurement_device_type 'SuperNova, Dual, Cu at zero, Eos'
_diffrn_measurement_method '\w scans'
_diffrn_orient_matrix_UB_11 0.0188904000
_diffrn_orient_matrix_UB_12 0.0123505000
_diffrn_orient_matrix_UB_13 -0.0177499000
_diffrn_orient_matrix_UB_21 0.0198163000
_diffrn_orient_matrix_UB_22 -0.0702009000
_diffrn_orient_matrix_UB_23 0.0025806000
_diffrn_orient_matrix_UB_31 -0.0398450000
_diffrn_orient_matrix_UB_32 -0.0288117000
_diffrn_orient_matrix_UB_33 -0.0138805000
_diffrn_radiation_monochromator mirror
_diffrn_radiation_type 'Mo K\a'
_diffrn_radiation_wavelength 0.7107
_diffrn_reflns_av_R_equivalents 0.0591
_diffrn_reflns_av_unetI/netI 0.0478
_diffrn_reflns_limit_h_max 18
_diffrn_reflns_limit_h_min -18
_diffrn_reflns_limit_k_max 11
_diffrn_reflns_limit_k_min -11
_diffrn_reflns_limit_l_max 40
_diffrn_reflns_limit_l_min -40
_diffrn_reflns_number 18676
_diffrn_reflns_theta_full 25.50
_diffrn_reflns_theta_max 26.37
_diffrn_reflns_theta_min 3.06
_diffrn_source 'SuperNova (Mo) x-ray Source'
_exptl_absorpt_coefficient_mu 0.204
_exptl_absorpt_correction_T_max 1.00000
_exptl_absorpt_correction_T_min 0.77035
_exptl_absorpt_correction_type multi-scan
_exptl_absorpt_process_details
;
CrysAlisPro, Agilent Technologies,
Version 1.171.36.24 (release 03-12-2012 CrysAlis171 .NET)
(compiled Dec  3 2012,18:21:49)
empirical absorption correction using spherical harmonics,
 implemented in SCALE3 ABSPACK scaling algorithm.
;
_exptl_crystal_colour
;
;
_exptl_crystal_density_diffrn 1.464
_exptl_crystal_description
;
;
_exptl_crystal_F_000 1984
_refine_diff_density_max 0.427
_refine_diff_density_min -0.290
_refine_diff_density_rms 0.048
_refine_ls_extinction_method none
_refine_ls_goodness_of_fit_ref 1.043
_refine_ls_hydrogen_treatment mixed
_refine_ls_matrix_type full
_refine_ls_number_parameters 325
_refine_ls_number_reflns 4456
_refine_ls_number_restraints 48
_refine_ls_restrained_S_all 1.100
_refine_ls_R_factor_all 0.1374
_refine_ls_R_factor_gt 0.0865
_refine_ls_shift/su_max 0.000
_refine_ls_shift/su_mean 0.000
_refine_ls_structure_factor_coef Fsqd
_refine_ls_weighting_details 'calc w=1/[\s^2^(Fo^2^)+(0.1051P)^2^+5.7717P] where P=(Fo^2^+2Fc^2^)/3'
_refine_ls_weighting_scheme calc
_refine_ls_wR_factor_gt 0.2272
_refine_ls_wR_factor_ref 0.2682
_reflns_number_gt 2501
_reflns_number_total 4456
_reflns_threshold_expression >2sigma(I)
_cod_data_source_file ja404414q_si_003.cif
_cod_data_source_block huaws0316_1
_cod_original_cell_volume 4367.5(10)
_cod_database_code 4119956
_reflns_odcompleteness_completeness 99.71
_reflns_odcompleteness_iscentric 1
_reflns_odcompleteness_theta 26.32
_olex2_refinement_description
;
1. Fixed Uiso
 At 1.2 times of:
  All C(H) groups
2. Uiso/Uaniso restraints and constraints
Uanis(S1A) \\sim Ueq, Uanis(F1) \\sim Ueq, Uanis(F2) \\sim Ueq, 
Uanis(F3) \\sim Ueq, Uanis(O1A) \\sim Ueq, Uanis(O2) \\sim Ueq, 
Uanis(O3) \\sim Ueq, Uanis(C27) \\sim Ueq: with sigma of 0.01 and sigma 
for terminal atoms of 0.02
3. others
 Fixed Sof: S1A(0.5) O1A(0.5) S1B(0.5) O2A(0.5)
4.a Aromatic/amide H refined with riding coordinates:
 C2(H2), C3(H3), C4(H4), C5(H5), C8(H8), C9(H9), C10(H10), C11(H11), C16(H16),
 C17(H17), C18(H18), C19(H19), C20(H20), C22(H22), C23(H23), C24(H24), C25(H25),
  C26(H26)
;

loop_
_space_group_symop_id
_space_group_symop_operation_xyz
1 'x, y, z'
2 '-x, y, -z+1/2'
3 'x+1/2, y+1/2, z'
4 '-x+1/2, y+1/2, -z+1/2'
5 '-x, -y, -z'
6 'x, -y, z-1/2'
7 '-x+1/2, -y+1/2, -z'
8 'x+1/2, -y+1/2, z-1/2'

loop_
_atom_site_label
_atom_site_type_symbol
_atom_site_fract_x
_atom_site_fract_y
_atom_site_fract_z
_atom_site_U_iso_or_equiv
_atom_site_adp_type
_atom_site_occupancy
_atom_site_symmetry_multiplicity
_atom_site_calc_flag
_atom_site_refinement_flags
_atom_site_disorder_assembly
_atom_site_disorder_group
S1A S -0.4579(2) 1.2828(4) 0.09581(12) 0.0850(10) Uani 0.50 1 d PU A 1
F1 F -0.4922(3) 1.0724(4) 0.04253(11) 0.1547(16) Uani 1 1 d U . .
F2 F -0.6035(3) 1.1225(7) 0.07780(15) 0.191(2) Uani 1 1 d U . .
F3 F -0.4656(3) 1.0096(4) 0.10743(12) 0.1377(13) Uani 1 1 d U . .
O1A O -0.3742(7) 1.2751(11) 0.0983(5) 0.112(4) Uani 0.50 1 d PU A 2
O2 O -0.5147(3) 1.3719(4) 0.05938(17) 0.1425(16) Uani 1 1 d U . .
O3 O -0.4893(4) 1.3092(6) 0.13416(16) 0.177(2) Uani 1 1 d U . .
N1 N -0.1706(3) 1.0902(4) 0.07995(11) 0.0767(10) Uani 1 1 d . . .
C2 C -0.1186(3) 1.1909(5) 0.06426(15) 0.0834(13) Uani 1 1 d . . .
H2 H -0.0806 1.2539 0.0831 0.100 Uiso 1 1 calc R . .
C3 C -0.1227(4) 1.1980(6) 0.02152(17) 0.0936(14) Uani 1 1 d . . .
H3 H -0.0867 1.2642 0.0114 0.112 Uiso 1 1 calc R . .
C4 C -0.1799(4) 1.1077(6) -0.00645(17) 0.0957(15) Uani 1 1 d . . .
H4 H -0.1837 1.1149 -0.0356 0.115 Uiso 1 1 calc R . .
C5 C -0.2317(4) 1.0069(5) 0.00800(15) 0.0895(14) Uani 1 1 d . . .
H5 H -0.2702 0.9462 -0.0114 0.107 Uiso 1 1 calc R . .
C6 C -0.2270(3) 0.9943(5) 0.05235(13) 0.0759(12) Uani 1 1 d . . .
C7 C -0.2754(3) 0.8855(4) 0.06950(14) 0.0754(11) Uani 1 1 d . . .
C8 C -0.3351(3) 0.7878(5) 0.04330(16) 0.0888(14) Uani 1 1 d . . .
H8 H -0.3456 0.7954 0.0137 0.107 Uiso 1 1 calc R . .
C9 C -0.3781(3) 0.6823(5) 0.06038(18) 0.0943(15) Uani 1 1 d . . .
H9 H -0.4175 0.6185 0.0425 0.113 Uiso 1 1 calc R . .
C10 C -0.3632(4) 0.6696(5) 0.10452(17) 0.0912(14) Uani 1 1 d . . .
H10 H -0.3918 0.5968 0.1163 0.109 Uiso 1 1 calc R . .
C11 C -0.3068(3) 0.7637(5) 0.13020(16) 0.0833(13) Uani 1 1 d . . .
H11 H -0.2971 0.7548 0.1597 0.100 Uiso 1 1 calc R . .
C12 C -0.2626(3) 0.8744(4) 0.11359(13) 0.0665(10) Uani 1 1 d . . .
C13 C -0.2059(3) 0.9788(4) 0.14103(12) 0.0674(10) Uani 1 1 d . . .
C14 C -0.1637(3) 1.0854(4) 0.12496(12) 0.0669(10) Uani 1 1 d . . .
C15 C -0.1107(3) 1.2013(4) 0.15126(12) 0.0691(11) Uani 1 1 d . . .
C16 C -0.1477(3) 1.3403(5) 0.14986(14) 0.0822(12) Uani 1 1 d . . .
H16 H -0.2065 1.3575 0.1334 0.099 Uiso 1 1 calc R . .
C17 C -0.0981(4) 1.4513(5) 0.17249(17) 0.0948(15) Uani 1 1 d . . .
H17 H -0.1229 1.5438 0.1714 0.114 Uiso 1 1 calc R . .
C18 C -0.0106(5) 1.4242(6) 0.19704(17) 0.0991(17) Uani 1 1 d . . .
H18 H 0.0237 1.4995 0.2121 0.119 Uiso 1 1 calc R . .
C19 C 0.0255(4) 1.2888(7) 0.19931(16) 0.0945(15) Uani 1 1 d . . .
H19 H 0.0837 1.2714 0.2163 0.113 Uiso 1 1 calc R . .
C20 C -0.0242(3) 1.1775(5) 0.17642(13) 0.0802(12) Uani 1 1 d . . .
H20 H 0.0009 1.0851 0.1780 0.096 Uiso 1 1 calc R . .
C21 C -0.1972(3) 0.9683(4) 0.18801(13) 0.0682(10) Uani 1 1 d . . .
C22 C -0.1315(3) 0.8802(5) 0.21308(15) 0.0834(13) Uani 1 1 d . . .
H22 H -0.0915 0.8295 0.2007 0.100 Uiso 1 1 calc R . .
C23 C -0.1245(4) 0.8666(5) 0.25676(17) 0.0918(14) Uani 1 1 d . . .
H23 H -0.0798 0.8076 0.2735 0.110 Uiso 1 1 calc R . .
C24 C -0.1833(4) 0.9398(6) 0.27481(15) 0.0917(14) Uani 1 1 d . . .
H24 H -0.1793 0.9300 0.3039 0.110 Uiso 1 1 calc R . .
C25 C -0.2487(4) 1.0283(6) 0.25024(15) 0.0981(15) Uani 1 1 d . . .
H25 H -0.2886 1.0779 0.2629 0.118 Uiso 1 1 calc R . .
C26 C -0.2559(3) 1.0447(5) 0.20679(14) 0.0854(13) Uani 1 1 d . . .
H26 H -0.2996 1.1063 0.1905 0.102 Uiso 1 1 calc R . .
C27 C -0.4993(6) 1.1102(7) 0.08017(18) 0.123(2) Uani 1 1 d U A .
S1B S -0.5162(4) 1.2767(4) 0.09105(12) 0.1293(16) Uani 0.50 1 d P A 2
O2A O -0.3694(10) 1.1919(18) 0.0884(5) 0.166(6) Uani 0.50 1 d P A 1

loop_
_atom_site_aniso_label
_atom_site_aniso_U_11
_atom_site_aniso_U_22
_atom_site_aniso_U_33
_atom_site_aniso_U_23
_atom_site_aniso_U_13
_atom_site_aniso_U_12
S1A 0.0665(18) 0.0710(16) 0.111(2) -0.0074(13) 0.0087(15) -0.0136(15)
F1 0.246(5) 0.135(3) 0.095(2) -0.038(2) 0.066(3) 0.003(3)
F2 0.129(3) 0.276(5) 0.160(4) 0.020(3) 0.018(3) -0.078(3)
F3 0.180(3) 0.101(2) 0.152(3) 0.054(2) 0.078(3) 0.030(2)
O1A 0.067(6) 0.109(7) 0.153(8) 0.008(6) 0.010(5) -0.028(5)
O2 0.146(3) 0.094(3) 0.182(4) 0.048(3) 0.030(3) 0.015(2)
O3 0.218(5) 0.188(5) 0.126(4) -0.086(3) 0.045(3) -0.005(4)
N1 0.091(3) 0.079(2) 0.068(2) -0.0036(17) 0.0359(18) -0.0010(19)
C2 0.100(3) 0.086(3) 0.076(3) -0.001(2) 0.045(2) -0.009(2)
C3 0.120(4) 0.088(3) 0.086(3) 0.011(3) 0.051(3) 0.011(3)
C4 0.130(4) 0.099(4) 0.070(3) 0.012(3) 0.049(3) 0.024(3)
C5 0.116(4) 0.091(3) 0.069(3) -0.002(2) 0.035(3) 0.015(3)
C6 0.098(3) 0.073(3) 0.063(2) -0.007(2) 0.033(2) 0.007(2)
C7 0.089(3) 0.069(2) 0.076(3) -0.016(2) 0.034(2) -0.005(2)
C8 0.102(4) 0.088(3) 0.080(3) -0.021(3) 0.029(3) -0.007(3)
C9 0.095(4) 0.082(3) 0.108(4) -0.035(3) 0.030(3) -0.008(3)
C10 0.106(4) 0.078(3) 0.100(4) -0.021(3) 0.045(3) -0.015(3)
C11 0.100(3) 0.076(3) 0.082(3) -0.012(2) 0.038(3) -0.015(2)
C12 0.077(3) 0.066(2) 0.066(2) -0.0131(18) 0.0343(19) -0.0044(19)
C13 0.082(3) 0.067(2) 0.060(2) -0.0055(18) 0.031(2) -0.004(2)
C14 0.083(3) 0.068(2) 0.058(2) -0.0011(18) 0.0332(19) -0.003(2)
C15 0.088(3) 0.069(2) 0.058(2) -0.0018(18) 0.034(2) -0.011(2)
C16 0.098(3) 0.080(3) 0.076(3) -0.002(2) 0.034(2) -0.003(2)
C17 0.133(5) 0.076(3) 0.088(3) -0.017(3) 0.051(3) -0.018(3)
C18 0.129(5) 0.102(4) 0.077(3) -0.023(3) 0.047(3) -0.041(4)
C19 0.099(4) 0.115(4) 0.071(3) -0.004(3) 0.025(3) -0.020(3)
C20 0.094(3) 0.091(3) 0.060(2) 0.007(2) 0.027(2) -0.007(3)
C21 0.083(3) 0.067(2) 0.062(2) 0.0002(19) 0.031(2) -0.009(2)
C22 0.096(3) 0.079(3) 0.084(3) 0.007(2) 0.041(3) -0.002(2)
C23 0.099(4) 0.093(3) 0.086(3) 0.023(3) 0.027(3) -0.003(3)
C24 0.115(4) 0.099(3) 0.066(3) -0.001(3) 0.032(3) -0.021(3)
C25 0.126(4) 0.107(4) 0.073(3) -0.012(3) 0.046(3) 0.006(3)
C26 0.108(4) 0.091(3) 0.065(3) -0.002(2) 0.037(2) 0.010(3)
C27 0.202(6) 0.104(4) 0.068(3) 0.015(3) 0.042(4) 0.016(4)
S1B 0.222(5) 0.090(2) 0.077(2) -0.0106(16) 0.038(3) 0.046(3)
O2A 0.123(9) 0.233(17) 0.162(12) 0.054(12) 0.072(8) 0.062(11)

loop_
_atom_type_symbol
_atom_type_description
_atom_type_scat_dispersion_real
_atom_type_scat_dispersion_imag
_atom_type_scat_source
C C 0.0033 0.0016 'International Tables Vol C Tables 4.2.6.8 and 6.1.1.4'
H H 0.0000 0.0000 'International Tables Vol C Tables 4.2.6.8 and 6.1.1.4'
O O 0.0106 0.0060 'International Tables Vol C Tables 4.2.6.8 and 6.1.1.4'
F F 0.0171 0.0103 'International Tables Vol C Tables 4.2.6.8 and 6.1.1.4'
S S 0.1246 0.1234 'International Tables Vol C Tables 4.2.6.8 and 6.1.1.4'
N N 0.0061 0.0033 'International Tables Vol C Tables 4.2.6.8 and 6.1.1.4'

loop_
_geom_angle_atom_site_label_1
_geom_angle_atom_site_label_2
_geom_angle_atom_site_label_3
_geom_angle
O2 S1A C27 100.3(3)
O2 S1A O2A 119.3(7)
O3 S1A O2 109.2(4)
O3 S1A C27 103.4(4)
O3 S1A O2A 131.1(7)
O2A S1A C27 74.8(7)
C27 F2 S1B 54.0(3)
S1B O2 S1A 34.2(3)
S1B O3 S1A 35.2(3)
C2 N1 C14 118.9(4)
C6 N1 C2 120.4(4)
C6 N1 C14 120.7(3)
N1 C2 H2 119.7
C3 C2 N1 120.6(5)
C3 C2 H2 119.7
C2 C3 H3 120.0
C2 C3 C4 120.1(5)
C4 C3 H3 120.0
C3 C4 H4 119.6
C3 C4 C5 120.7(5)
C5 C4 H4 119.6
C4 C5 H5 119.7
C4 C5 C6 120.5(5)
C6 C5 H5 119.7
N1 C6 C5 117.6(4)
N1 C6 C7 119.4(4)
C5 C6 C7 122.9(4)
C8 C7 C6 122.2(4)
C12 C7 C6 119.4(4)
C12 C7 C8 118.4(4)
C7 C8 H8 119.4
C9 C8 C7 121.2(5)
C9 C8 H8 119.4
C8 C9 H9 120.0
C8 C9 C10 120.1(5)
C10 C9 H9 120.0
C9 C10 H10 120.2
C11 C10 C9 119.6(5)
C11 C10 H10 120.2
C10 C11 H11 119.2
C10 C11 C12 121.7(5)
C12 C11 H11 119.2
C7 C12 C11 119.1(4)
C7 C12 C13 119.4(4)
C11 C12 C13 121.5(4)
C12 C13 C21 118.1(3)
C14 C13 C12 121.4(4)
C14 C13 C21 120.5(4)
N1 C14 C15 117.0(3)
C13 C14 N1 119.4(4)
C13 C14 C15 123.6(3)
C16 C15 C14 119.4(4)
C20 C15 C14 121.8(4)
C20 C15 C16 118.8(4)
C15 C16 H16 119.7
C17 C16 C15 120.5(5)
C17 C16 H16 119.7
C16 C17 H17 120.4
C16 C17 C18 119.3(5)
C18 C17 H17 120.4
C17 C18 H18 119.7
C19 C18 C17 120.7(5)
C19 C18 H18 119.7
C18 C19 H19 120.0
C18 C19 C20 120.0(5)
C20 C19 H19 120.0
C15 C20 C19 120.7(5)
C15 C20 H20 119.6
C19 C20 H20 119.6
C22 C21 C13 120.3(4)
C22 C21 C26 119.4(4)
C26 C21 C13 120.4(4)
C21 C22 H22 119.7
C21 C22 C23 120.7(4)
C23 C22 H22 119.7
C22 C23 H23 120.2
C24 C23 C22 119.7(5)
C24 C23 H23 120.2
C23 C24 H24 119.9
C23 C24 C25 120.2(5)
C25 C24 H24 119.9
C24 C25 H25 119.5
C24 C25 C26 121.0(5)
C26 C25 H25 119.5
C21 C26 C25 119.1(5)
C21 C26 H26 120.4
C25 C26 H26 120.4
F1 C27 S1A 114.3(5)
F1 C27 F2 106.9(5)
F1 C27 F3 109.4(5)
F1 C27 S1B 121.1(4)
F2 C27 S1A 103.6(4)
F2 C27 S1B 74.3(4)
F3 C27 S1A 114.0(5)
F3 C27 F2 108.0(5)
F3 C27 S1B 126.5(5)
S1B C27 S1A 29.4(2)
F2 S1B O1A 130.4(4)
O2 S1B F2 117.0(4)
O2 S1B O1A 83.1(5)
O2 S1B O3 124.2(5)
O2 S1B C27 115.0(4)
O3 S1B F2 113.7(4)
O3 S1B O1A 81.4(5)
O3 S1B C27 113.8(4)
C27 S1B F2 51.7(4)
C27 S1B O1A 78.8(4)

loop_
_geom_bond_atom_site_label_1
_geom_bond_atom_site_label_2
_geom_bond_distance
S1A O2 1.516(6)
S1A O3 1.450(6)
S1A C27 1.741(7)
S1A O2A 1.647(13)
F1 C27 1.293(6)
F2 C27 1.562(8)
F2 S1B 1.917(7)
F3 C27 1.295(6)
O1A S1B 2.102(12)
O2 S1B 1.353(6)
O3 S1B 1.382(6)
N1 C2 1.392(5)
N1 C6 1.390(5)
N1 C14 1.431(5)
C2 H2 0.9300
C2 C3 1.366(6)
C3 H3 0.9300
C3 C4 1.368(7)
C4 H4 0.9300
C4 C5 1.370(7)
C5 H5 0.9300
C5 C6 1.419(6)
C6 C7 1.432(6)
C7 C8 1.403(6)
C7 C12 1.391(6)
C8 H8 0.9300
C8 C9 1.362(7)
C9 H9 0.9300
C9 C10 1.391(7)
C10 H10 0.9300
C10 C11 1.349(6)
C11 H11 0.9300
C11 C12 1.399(6)
C12 C13 1.439(5)
C13 C14 1.345(5)
C13 C21 1.491(5)
C14 C15 1.475(5)
C15 C16 1.397(6)
C15 C20 1.376(6)
C16 H16 0.9300
C16 C17 1.370(6)
C17 H17 0.9300
C17 C18 1.387(7)
C18 H18 0.9300
C18 C19 1.360(8)
C19 H19 0.9300
C19 C20 1.376(7)
C20 H20 0.9300
C21 C22 1.381(6)
C21 C26 1.385(6)
C22 H22 0.9300
C22 C23 1.392(6)
C23 H23 0.9300
C23 C24 1.357(7)
C24 H24 0.9300
C24 C25 1.374(7)
C25 H25 0.9300
C25 C26 1.387(6)
C26 H26 0.9300
C27 S1B 1.611(7)

loop_
_geom_torsion_atom_site_label_1
_geom_torsion_atom_site_label_2
_geom_torsion_atom_site_label_3
_geom_torsion_atom_site_label_4
_geom_torsion
S1A O2 S1B F2 -137.9(6)
S1A O2 S1B O1A -5.7(4)
S1A O2 S1B O3 69.0(7)
S1A O2 S1B C27 -79.9(6)
S1A O3 S1B F2 133.8(6)
S1A O3 S1B O1A 3.3(4)
S1A O3 S1B O2 -72.3(7)
S1A O3 S1B C27 76.9(6)
S1A C27 S1B F2 -174.7(5)
S1A C27 S1B O1A 2.7(5)
S1A C27 S1B O2 79.6(7)
S1A C27 S1B O3 -72.5(6)
F1 C27 S1B F2 100.5(7)
F1 C27 S1B O1A -82.0(8)
F1 C27 S1B O2 -5.1(10)
F1 C27 S1B O3 -157.3(7)
F2 C27 S1B O1A 177.5(5)
F2 C27 S1B O2 -105.7(5)
F2 C27 S1B O3 102.2(6)
F3 C27 S1B F2 -101.1(8)
F3 C27 S1B O1A 76.4(8)
F3 C27 S1B O2 153.3(6)
F3 C27 S1B O3 1.1(10)
O2 S1A O3 S1B 48.1(4)
O2 S1A C27 F1 56.7(6)
O2 S1A C27 F2 -59.2(4)
O2 S1A C27 F3 -176.3(5)
O2 S1A C27 S1B -53.9(4)
O3 S1A O2 S1B -51.1(4)
O3 S1A C27 F1 169.4(5)
O3 S1A C27 F2 53.5(5)
O3 S1A C27 F3 -63.6(6)
O3 S1A C27 S1B 58.8(5)
N1 C2 C3 C4 1.4(7)
N1 C6 C7 C8 178.3(4)
N1 C6 C7 C12 -2.3(6)
N1 C14 C15 C16 74.1(5)
N1 C14 C15 C20 -104.1(4)
C2 N1 C6 C5 -2.2(6)
C2 N1 C6 C7 176.0(4)
C2 N1 C14 C13 -172.8(4)
C2 N1 C14 C15 7.9(6)
C2 C3 C4 C5 -1.8(8)
C3 C4 C5 C6 0.1(8)
C4 C5 C6 N1 1.9(7)
C4 C5 C6 C7 -176.2(4)
C5 C6 C7 C8 -3.5(7)
C5 C6 C7 C12 175.8(4)
C6 N1 C2 C3 0.6(7)
C6 N1 C14 C13 6.0(6)
C6 N1 C14 C15 -173.2(4)
C6 C7 C8 C9 177.8(4)
C6 C7 C12 C11 -177.1(4)
C6 C7 C12 C13 4.3(6)
C7 C8 C9 C10 0.0(8)
C7 C12 C13 C14 -1.2(6)
C7 C12 C13 C21 177.0(4)
C8 C7 C12 C11 2.3(6)
C8 C7 C12 C13 -176.3(4)
C8 C9 C10 C11 0.9(8)
C9 C10 C11 C12 -0.1(7)
C10 C11 C12 C7 -1.5(7)
C10 C11 C12 C13 177.0(4)
C11 C12 C13 C14 -179.7(4)
C11 C12 C13 C21 -1.5(6)
C12 C7 C8 C9 -1.6(7)
C12 C13 C14 N1 -3.9(6)
C12 C13 C14 C15 175.3(4)
C12 C13 C21 C22 87.1(5)
C12 C13 C21 C26 -91.8(5)
C13 C14 C15 C16 -105.1(5)
C13 C14 C15 C20 76.6(5)
C13 C21 C22 C23 -178.2(4)
C13 C21 C26 C25 177.3(4)
C14 N1 C2 C3 179.5(4)
C14 N1 C6 C5 178.9(4)
C14 N1 C6 C7 -2.9(6)
C14 C13 C21 C22 -94.7(5)
C14 C13 C21 C26 86.5(6)
C14 C15 C16 C17 -177.0(4)
C14 C15 C20 C19 177.3(4)
C15 C16 C17 C18 -0.3(7)
C16 C15 C20 C19 -1.0(6)
C16 C17 C18 C19 -1.0(7)
C17 C18 C19 C20 1.3(7)
C18 C19 C20 C15 -0.3(7)
C20 C15 C16 C17 1.3(6)
C21 C13 C14 N1 177.9(3)
C21 C13 C14 C15 -2.9(7)
C21 C22 C23 C24 0.5(7)
C22 C21 C26 C25 -1.5(7)
C22 C23 C24 C25 -0.8(8)
C23 C24 C25 C26 -0.1(8)
C24 C25 C26 C21 1.2(8)
C26 C21 C22 C23 0.7(7)
C27 S1A O2 S1B 57.0(4)
C27 S1A O3 S1B -58.0(5)
C27 F2 S1B O1A -3.3(6)
C27 F2 S1B O2 101.7(5)
C27 F2 S1B O3 -102.4(5)
S1B F2 C27 S1A 2.7(3)
S1B F2 C27 F1 -118.4(5)
S1B F2 C27 F3 123.9(5)
O2A S1A O2 S1B 135.3(9)
O2A S1A O3 S1B -139.4(11)
O2A S1A C27 F1 -61.1(8)
O2A S1A C27 F2 -176.9(7)
O2A S1A C27 F3 65.9(8)
O2A S1A C27 S1B -171.7(8)
